data_7708468
loop_
_publ_author_name
'Klap\"otke, Thomas M.'
'Kofen, Moritz'
'Stierstorfer, J\"org'

_publ_section_title
;
 &#x000D; N-Functionalisation of 5,5&#x2032;-bistetrazole providing
 2,2&#x2032;-di(azidomethyl)bistetrazole: a melt-castable metal-free green
 primary explosive
;
_journal_name_full 'Dalton Transactions'
_journal_paper_doi 10.1039/D1DT02731J
_journal_year 2021
_chemical_formula_moiety 'C4 H6 N8 O2'
_chemical_formula_sum 'C4 H6 N8 O2'
_chemical_formula_weight 198.17
_chemical_name_common 2,2-dihydroxymethyl-5,5-bitetrazole
_chemical_name_systematic 2,2-dihydroxymethyl-5,5-bitetrazole
_space_group_IT_number 14
_space_group_name_Hall '-P 2yn'
_space_group_name_H-M_alt 'P 1 21/n 1'
_symmetry_cell_setting monoclinic
_symmetry_Int_Tables_number 14
_symmetry_space_group_name_Hall '-P 2yn'
_symmetry_space_group_name_H-M 'P 1 21/n 1'
_atom_sites_solution_hydrogens difmap
_atom_sites_solution_primary difmap
_audit_creation_date 2020-06-19
_audit_creation_method SHELXL-2018/3
_audit_update_record
;
2021-07-06 deposited with the CCDC.	2021-09-10 downloaded from the CCDC.
;
_cell_angle_alpha 90
_cell_angle_beta 98.503(10)
_cell_angle_gamma 90
_cell_formula_units_Z 2
_cell_length_a 4.5207(5)
_cell_length_b 7.9263(9)
_cell_length_c 11.5245(12)
_cell_measurement_reflns_used 1388
_cell_measurement_temperature 107(2)
_cell_measurement_theta_max 31.2460
_cell_measurement_theta_min 3.1090
_cell_volume 408.41(8)
_computing_cell_refinement 'CrysAlisPro 1.171.40.81a (Rigaku OD, 2020)'
_computing_data_collection 'CrysAlisPro 1.171.40.81a (Rigaku OD, 2020)'
_computing_data_reduction 'CrysAlisPro 1.171.40.81a (Rigaku OD, 2020)'
_computing_molecular_graphics 'Diamond 2.1c, Crystal Impact GbR'
_computing_publication_material 'Encifer 1.5.1, CCDC 2014'
_computing_structure_refinement 'SHELXL-2018/3 (Sheldrick, 2018)'
_computing_structure_solution SIR-92
_diffrn_ambient_temperature 107(2)
_diffrn_detector 'CCD plate'
_diffrn_detector_area_resol_mean 15.9809
_diffrn_detector_type Sapphire3
_diffrn_measured_fraction_theta_full 1.000
_diffrn_measured_fraction_theta_max 1.000
_diffrn_measurement_details
;
List of Runs (angles in degrees, time in seconds):

  # Type    Start    End  Width  t~exp~   \w     \q     \k     \f   Frames
#--------------------------------------------------------------------------
  1  \w   -108.00 -39.00   1.00   25.00    --  -28.86-178.00 120.00   69
  2  \w      6.00 100.00   1.00   25.00    --   29.64  57.00-150.00   94
  3  \w      6.00 100.00   1.00   25.00    --   29.64  57.00  60.00   94
  4  \w    -20.00  74.00   1.00   25.00    --   29.64 -99.00 -30.00   94
  5  \w     42.00 112.00   1.00   25.00    --   29.64-178.00-150.00   70
  6  \w    -35.00  97.00   1.00   25.00    --   29.64  19.00  30.00  132
;
_diffrn_measurement_device 'four-circle diffractometer'
_diffrn_measurement_device_type 'Xcalibur, Sapphire3'
_diffrn_measurement_method '\w scans'
_diffrn_orient_matrix_UB_11 -0.0633183000
_diffrn_orient_matrix_UB_12 -0.0784146000
_diffrn_orient_matrix_UB_13 0.0130051000
_diffrn_orient_matrix_UB_21 0.0483817000
_diffrn_orient_matrix_UB_22 -0.0363680000
_diffrn_orient_matrix_UB_23 -0.0502275000
_diffrn_orient_matrix_UB_31 0.1371288000
_diffrn_orient_matrix_UB_32 -0.0233332000
_diffrn_orient_matrix_UB_33 0.0343271000
_diffrn_radiation_monochromator graphite
_diffrn_radiation_probe x-ray
_diffrn_radiation_type MoK\a
_diffrn_radiation_wavelength 0.71073
_diffrn_reflns_av_R_equivalents 0.0237
_diffrn_reflns_av_sigmaI/netI 0.0435
_diffrn_reflns_av_unetI/netI 0.0187
_diffrn_reflns_Laue_measured_fraction_full 1.000
_diffrn_reflns_Laue_measured_fraction_max 1.000
_diffrn_reflns_limit_h_max 5
_diffrn_reflns_limit_h_min -5
_diffrn_reflns_limit_k_max 9
_diffrn_reflns_limit_k_min -9
_diffrn_reflns_limit_l_max 14
_diffrn_reflns_limit_l_min -14
_diffrn_reflns_number 3697
_diffrn_reflns_point_group_measured_fraction_full 1.000
_diffrn_reflns_point_group_measured_fraction_max 1.000
_diffrn_reflns_theta_full 25.242
_diffrn_reflns_theta_max 26.370
_diffrn_reflns_theta_min 3.130
_diffrn_source 'fine-focus sealed X-ray tube'
_exptl_absorpt_coefficient_mu 0.133
_exptl_absorpt_correction_T_max 1.00000
_exptl_absorpt_correction_T_min 0.80549
_exptl_absorpt_correction_type multi-scan
_exptl_absorpt_process_details
;
CrysAlisPro 1.171.40.81a (Rigaku Oxford Diffraction, 2020)
Empirical absorption correction using spherical harmonics,
implemented in SCALE3 ABSPACK scaling algorithm.
;
_exptl_crystal_colour colorless
_exptl_crystal_density_diffrn 1.611
_exptl_crystal_description block
_exptl_crystal_F_000 204
_exptl_crystal_size_max 0.392
_exptl_crystal_size_mid 0.166
_exptl_crystal_size_min 0.141
_refine_diff_density_max 0.240
_refine_diff_density_min -0.167
_refine_diff_density_rms 0.039
_refine_ls_extinction_method none
_refine_ls_goodness_of_fit_ref 1.052
_refine_ls_hydrogen_treatment refall
_refine_ls_matrix_type full
_refine_ls_number_parameters 76
_refine_ls_number_reflns 834
_refine_ls_number_restraints 0
_refine_ls_restrained_S_all 1.052
_refine_ls_R_factor_all 0.0387
_refine_ls_R_factor_gt 0.0313
_refine_ls_shift/su_max 0.000
_refine_ls_shift/su_mean 0.000
_refine_ls_structure_factor_coef Fsqd
_refine_ls_weighting_details 'w=1/[\s^2^(Fo^2^)+(0.0399P)^2^+0.1263P] where P=(Fo^2^+2Fc^2^)/3'
_refine_ls_weighting_scheme calc
_refine_ls_wR_factor_gt 0.0766
_refine_ls_wR_factor_ref 0.0811
_reflns_Friedel_coverage 0.000
_reflns_number_gt 727
_reflns_number_total 834
_reflns_threshold_expression 'I > 2\s(I)'
_cod_data_source_file d1dt02731j2.cif
_cod_data_source_block px233
_cod_original_sg_symbol_H-M 'P 21/n'
_cod_database_code 7708468
_shelx_space_group_comment
;
The symmetry employed for this shelxl refinement is uniquely defined
by the following loop, which should always be used as a source of
symmetry information in preference to the above space-group names.
They are only intended as comments.
;
_shelx_estimated_absorpt_t_min 0.950
_shelx_estimated_absorpt_t_max 0.981

loop_
_space_group_symop_operation_xyz
'x, y, z'
'-x+1/2, y+1/2, -z+1/2'
'-x, -y, -z'
'x-1/2, -y-1/2, z-1/2'

loop_
_atom_site_label
_atom_site_type_symbol
_atom_site_fract_x
_atom_site_fract_y
_atom_site_fract_z
_atom_site_U_iso_or_equiv
_atom_site_adp_type
_atom_site_occupancy
_atom_site_site_symmetry_order
_atom_site_calc_flag
_atom_site_refinement_flags_posn
_atom_site_refinement_flags_adp
_atom_site_refinement_flags_occupancy
_atom_site_disorder_assembly
_atom_site_disorder_group
O1 O 0.4446(2) 0.50400(12) 0.70959(9) 0.0310(3) Uani 1 1 d . . . . .
N2 N 0.2454(2) 0.27494(14) 0.59373(10) 0.0231(3) Uani 1 1 d . . . . .
N1 N 0.4539(2) 0.15558(14) 0.61325(10) 0.0240(3) Uani 1 1 d . . . . .
N4 N 0.1908(3) 0.13967(14) 0.43391(10) 0.0261(3) Uani 1 1 d . . . . .
N3 N 0.0855(3) 0.26915(15) 0.48818(10) 0.0270(3) Uani 1 1 d . . . . .
C1 C 0.4134(3) 0.07386(16) 0.51206(11) 0.0216(3) Uani 1 1 d . . . . .
C2 C 0.1948(3) 0.40196(18) 0.68352(13) 0.0265(3) Uani 1 1 d . . . . .
H2B H 0.023(3) 0.467(2) 0.6461(14) 0.027(4) Uiso 1 1 d . . . . .
H2A H 0.149(3) 0.334(2) 0.7485(15) 0.029(4) Uiso 1 1 d . . . . .
H1 H 0.554(5) 0.455(3) 0.778(2) 0.065(6) Uiso 1 1 d . . . . .

loop_
_atom_site_aniso_label
_atom_site_aniso_U_11
_atom_site_aniso_U_22
_atom_site_aniso_U_33
_atom_site_aniso_U_23
_atom_site_aniso_U_13
_atom_site_aniso_U_12
O1 0.0332(6) 0.0301(6) 0.0280(6) -0.0025(4) -0.0010(4) -0.0009(4)
N2 0.0251(6) 0.0235(6) 0.0197(6) 0.0020(4) 0.0001(4) 0.0028(4)
N1 0.0257(6) 0.0254(6) 0.0203(6) 0.0015(5) 0.0011(4) 0.0036(5)
N4 0.0284(6) 0.0251(6) 0.0231(6) 0.0007(5) -0.0022(5) 0.0026(5)
N3 0.0293(6) 0.0259(6) 0.0237(6) 0.0007(5) -0.0029(5) 0.0030(5)
C1 0.0222(6) 0.0227(7) 0.0192(6) 0.0029(5) 0.0008(5) -0.0020(5)
C2 0.0303(7) 0.0249(7) 0.0241(7) -0.0014(6) 0.0030(6) 0.0031(6)

loop_
_atom_type_symbol
_atom_type_description
_atom_type_scat_dispersion_real
_atom_type_scat_dispersion_imag
_atom_type_scat_source
C C 0.0033 0.0016 'International Tables Vol C Tables 4.2.6.8 and 6.1.1.4'
H H 0.0000 0.0000 'International Tables Vol C Tables 4.2.6.8 and 6.1.1.4'
N N 0.0061 0.0033 'International Tables Vol C Tables 4.2.6.8 and 6.1.1.4'
O O 0.0106 0.0060 'International Tables Vol C Tables 4.2.6.8 and 6.1.1.4'

loop_
_geom_angle_atom_site_label_1
_geom_angle_atom_site_label_2
_geom_angle_atom_site_label_3
_geom_angle
_geom_angle_site_symmetry_1
_geom_angle_site_symmetry_3
_geom_angle_publ_flag
C2 O1 H1 104.6(13) . . ?
N3 N2 N1 114.11(11) . . ?
N3 N2 C2 123.05(11) . . ?
N1 N2 C2 122.83(11) . . ?
C1 N1 N2 101.35(10) . . ?
N3 N4 C1 105.55(11) . . ?
N2 N3 N4 105.99(10) . . ?
N1 C1 N4 113.00(12) . . ?
N1 C1 C1 123.58(14) . 3_656 ?
N4 C1 C1 123.41(15) . 3_656 ?
O1 C2 N2 110.01(11) . . ?
O1 C2 H2B 110.7(9) . . ?
N2 C2 H2B 104.3(9) . . ?
O1 C2 H2A 114.7(9) . . ?
N2 C2 H2A 103.4(9) . . ?
H2B C2 H2A 112.9(13) . . ?

loop_
_geom_bond_atom_site_label_1
_geom_bond_atom_site_label_2
_geom_bond_distance
_geom_bond_site_symmetry_2
_geom_bond_publ_flag
O1 C2 1.3854(17) . ?
O1 H1 0.95(2) . ?
N2 N3 1.3206(16) . ?
N2 N1 1.3309(15) . ?
N2 C2 1.4856(17) . ?
N1 C1 1.3229(17) . ?
N4 N3 1.3263(17) . ?
N4 C1 1.3519(16) . ?
C1 C1 1.458(3) 3_656 ?
C2 H2B 0.980(16) . ?
C2 H2A 0.970(17) . ?

loop_
_geom_contact_atom_site_label_1
_geom_contact_atom_site_label_2
_geom_contact_distance
_geom_contact_site_symmetry_1
_geom_contact_site_symmetry_2
_geom_contact_publ_flag
? ? ? ? ? ?

loop_
_geom_hbond_atom_site_label_D
_geom_hbond_atom_site_label_H
_geom_hbond_atom_site_label_A
_geom_hbond_distance_DH
_geom_hbond_distance_HA
_geom_hbond_distance_DA
_geom_hbond_angle_DHA
_geom_hbond_site_symmetry_A
C2 H2B N3 0.980(16) 2.602(16) 3.4022(19) 138.9(12) 3_566

loop_
_geom_torsion_atom_site_label_1
_geom_torsion_atom_site_label_2
_geom_torsion_atom_site_label_3
_geom_torsion_atom_site_label_4
_geom_torsion
_geom_torsion_site_symmetry_1
_geom_torsion_site_symmetry_2
_geom_torsion_site_symmetry_3
_geom_torsion_site_symmetry_4
_geom_torsion_publ_flag
N3 N2 N1 C1 -0.06(15) . . . . ?
C2 N2 N1 C1 179.17(12) . . . . ?
N1 N2 N3 N4 0.07(15) . . . . ?
C2 N2 N3 N4 -179.16(12) . . . . ?
C1 N4 N3 N2 -0.05(14) . . . . ?
N2 N1 C1 N4 0.03(15) . . . . ?
N2 N1 C1 C1 -178.84(16) . . . 3_656 ?
N3 N4 C1 N1 0.01(16) . . . . ?
N3 N4 C1 C1 178.88(15) . . . 3_656 ?
N3 N2 C2 O1 -116.46(14) . . . . ?
N1 N2 C2 O1 64.38(16) . . . . ?
